data_4330375
loop_
_publ_author_name
'Maura Pellei'
'Valentina Gandin'
'Marika Marinelli'
'Cristina Marzano'
'Muhammed Yousufuddin'
'H. V. Rasika Dias'
'Carlo Santini'

_publ_contact_author_address
;Department of Chemistry and Biochemistry
The University of Texas at Arlington
700 Planetarium Place, Room 130 CPB
Arlington, Texas 76019-0065, USA
;
_publ_contact_author_email dias@uta.edu
_publ_contact_author_name 'Rasika Dias'
_publ_contact_author_phone 817-272-3813
_publ_section_title
;
 Synthesis and Biological Activity of Ester- and Amide-Functionalized
 Imidazolium Salts and Related Water-Soluble Coinage Metal N-Heterocyclic
 Carbene Complexes
;
_journal_name_full 'Inorganic Chemistry'
_journal_page_first 9873
_journal_page_last 9882
_journal_paper_doi 10.1021/ic3013188
_journal_volume 51
_journal_year 2012
_chemical_formula_sum 'C15 H29 Cl N4 O3'
_chemical_formula_weight 348.87
_chemical_name_systematic
; 
 ? 
;
_space_group_IT_number 2
_symmetry_cell_setting triclinic
_symmetry_space_group_name_Hall '-P 1'
_symmetry_space_group_name_H-M 'P -1'
_atom_sites_solution_hydrogens geom
_atom_sites_solution_primary direct
_atom_sites_solution_secondary difmap
_audit_creation_method SHELXL-97
_cell_angle_alpha 101.061(2)
_cell_angle_beta 104.324(2)
_cell_angle_gamma 103.491(2)
_cell_formula_units_Z 4
_cell_length_a 9.0596(16)
_cell_length_b 13.386(2)
_cell_length_c 16.786(3)
_cell_measurement_reflns_used 3527
_cell_measurement_temperature 100(2)
_cell_measurement_theta_max 28.15
_cell_measurement_theta_min 2.66
_cell_volume 1849.4(5)
_computing_cell_refinement 'Bruker SAINT'
_computing_data_collection 'Bruker APEX2'
_computing_data_reduction 'Bruker SAINT'
_computing_molecular_graphics 'Bruker SHELXTL'
_computing_publication_material 'Bruker SHELXTL'
_computing_structure_refinement 'SHELXL-97 (Sheldrick, 2008)'
_computing_structure_solution 'SHELXS-97 (Sheldrick, 2008)'
_diffrn_ambient_temperature 100(2)
_diffrn_measured_fraction_theta_full 0.981
_diffrn_measured_fraction_theta_max 0.981
_diffrn_measurement_device_type 'Bruker APEX-II CCD'
_diffrn_measurement_method '\f and \w scans'
_diffrn_radiation_monochromator graphite
_diffrn_radiation_source 'fine-focus sealed tube'
_diffrn_radiation_type MoK\a
_diffrn_radiation_wavelength 0.71073
_diffrn_reflns_av_R_equivalents 0.0435
_diffrn_reflns_av_sigmaI/netI 0.0696
_diffrn_reflns_limit_h_max 12
_diffrn_reflns_limit_h_min -12
_diffrn_reflns_limit_k_max 17
_diffrn_reflns_limit_k_min -17
_diffrn_reflns_limit_l_max 22
_diffrn_reflns_limit_l_min -22
_diffrn_reflns_number 18313
_diffrn_reflns_theta_full 28.41
_diffrn_reflns_theta_max 28.41
_diffrn_reflns_theta_min 1.30
_exptl_absorpt_coefficient_mu 0.226
_exptl_absorpt_correction_T_max 0.745
_exptl_absorpt_correction_T_min 0.581
_exptl_absorpt_correction_type multi-scan
_exptl_absorpt_process_details SADABS
_exptl_crystal_colour colorless
_exptl_crystal_density_diffrn 1.253
_exptl_crystal_description rods
_exptl_crystal_F_000 752
_exptl_crystal_size_max 0.10
_exptl_crystal_size_mid 0.06
_exptl_crystal_size_min 0.05
_refine_diff_density_max 1.989
_refine_diff_density_min -0.393
_refine_diff_density_rms 0.151
_refine_ls_extinction_method none
_refine_ls_goodness_of_fit_ref 1.065
_refine_ls_hydrogen_treatment mixed
_refine_ls_matrix_type full
_refine_ls_number_parameters 439
_refine_ls_number_reflns 9105
_refine_ls_number_restraints 0
_refine_ls_restrained_S_all 1.065
_refine_ls_R_factor_all 0.1075
_refine_ls_R_factor_gt 0.0773
_refine_ls_shift/su_max 0.000
_refine_ls_shift/su_mean 0.000
_refine_ls_structure_factor_coef Fsqd
_refine_ls_weighting_details 'calc w=1/[\s^2^(Fo^2^)+(0.1259P)^2^+0.0000P] where P=(Fo^2^+2Fc^2^)/3'
_refine_ls_weighting_scheme calc
_refine_ls_wR_factor_gt 0.1883
_refine_ls_wR_factor_ref 0.2112
_reflns_number_gt 6310
_reflns_number_total 9105
_reflns_threshold_expression >2sigma(I)
_cod_data_source_file ic3013188_si_001_2.cif
_cod_data_source_block dias820m
_cod_original_cell_volume 1849.5(6)
_cod_database_code 4330375

loop_
_symmetry_equiv_pos_as_xyz
'x, y, z'
'-x, -y, -z'

loop_
_atom_site_label
_atom_site_type_symbol
_atom_site_fract_x
_atom_site_fract_y
_atom_site_fract_z
_atom_site_U_iso_or_equiv
_atom_site_adp_type
_atom_site_occupancy
_atom_site_symmetry_multiplicity
_atom_site_calc_flag
_atom_site_refinement_flags
Cl1 Cl 0.81725(8) 0.13645(5) 0.09966(4) 0.02315(17) Uani 1 1 d .
O1 O 0.5772(2) 0.18584(12) 0.44220(11) 0.0204(4) Uani 1 1 d .
O2 O 0.9672(2) 0.56771(13) 0.32341(10) 0.0222(4) Uani 1 1 d .
N1 N 0.7475(2) 0.37775(15) 0.44637(12) 0.0162(4) Uani 1 1 d .
N2 N 0.8278(2) 0.37523(15) 0.33603(12) 0.0182(4) Uani 1 1 d .
N3 N 0.4572(2) 0.24039(15) 0.53849(13) 0.0189(4) Uani 1 1 d .
N4 N 0.9683(3) 0.51339(16) 0.18727(12) 0.0197(4) Uani 1 1 d .
C1 C 0.7059(3) 0.38023(17) 0.36548(15) 0.0178(5) Uani 1 1 d .
H1 H 0.6061 0.3848 0.3340 0.021 Uiso 1 1 calc R
C2 C 0.9521(3) 0.36968(18) 0.40039(16) 0.0210(5) Uani 1 1 d .
H2 H 1.0536 0.3658 0.3967 0.025 Uiso 1 1 calc R
C3 C 0.9010(3) 0.37080(19) 0.46970(16) 0.0209(5) Uani 1 1 d .
H3 H 0.9596 0.3674 0.5240 0.025 Uiso 1 1 calc R
C4 C 0.6438(3) 0.37415(18) 0.50067(15) 0.0191(5) Uani 1 1 d .
H4A H 0.5648 0.4123 0.4834 0.023 Uiso 1 1 calc R
H4B H 0.7080 0.4098 0.5608 0.023 Uiso 1 1 calc R
C5 C 0.5576(3) 0.25810(18) 0.49210(14) 0.0162(5) Uani 1 1 d .
C6 C 0.3670(3) 0.12965(19) 0.52816(16) 0.0233(5) Uani 1 1 d .
H6A H 0.3449 0.0876 0.4689 0.028 Uiso 1 1 calc R
H6B H 0.2635 0.1281 0.5384 0.028 Uiso 1 1 calc R
C7 C 0.4292(3) 0.32403(19) 0.59898(15) 0.0192(5) Uani 1 1 d .
H7A H 0.5185 0.3902 0.6146 0.023 Uiso 1 1 calc R
H7B H 0.4273 0.3014 0.6516 0.023 Uiso 1 1 calc R
C8 C 0.2743(3) 0.3469(2) 0.56257(17) 0.0252(6) Uani 1 1 d .
H8A H 0.2803 0.3772 0.5143 0.038 Uiso 1 1 calc R
H8B H 0.2559 0.3978 0.6066 0.038 Uiso 1 1 calc R
H8C H 0.1863 0.2805 0.5431 0.038 Uiso 1 1 calc R
C9 C 0.4583(4) 0.0794(2) 0.58950(18) 0.0323(7) Uani 1 1 d .
H9A H 0.5598 0.0795 0.5787 0.048 Uiso 1 1 calc R
H9B H 0.3950 0.0059 0.5812 0.048 Uiso 1 1 calc R
H9C H 0.4790 0.1203 0.6482 0.048 Uiso 1 1 calc R
C10 C 0.8364(3) 0.38302(19) 0.25157(15) 0.0208(5) Uani 1 1 d .
H10A H 0.7274 0.3656 0.2119 0.025 Uiso 1 1 calc R
H10B H 0.8884 0.3314 0.2292 0.025 Uiso 1 1 calc R
C11 C 0.9323(3) 0.49658(18) 0.25745(15) 0.0178(5) Uani 1 1 d .
C12 C 0.9291(3) 0.4301(2) 0.10704(15) 0.0250(6) Uani 1 1 d .
H12A H 0.8803 0.4559 0.0585 0.030 Uiso 1 1 calc R
H12B H 0.8495 0.3658 0.1079 0.030 Uiso 1 1 calc R
C13 C 1.0580(3) 0.6223(2) 0.19168(16) 0.0260(6) Uani 1 1 d .
H13A H 1.0060 0.6729 0.2156 0.031 Uiso 1 1 calc R
H13B H 1.0534 0.6278 0.1332 0.031 Uiso 1 1 calc R
C14 C 1.0739(4) 0.4002(2) 0.09367(19) 0.0376(7) Uani 1 1 d .
H14A H 1.1507 0.4626 0.0896 0.056 Uiso 1 1 calc R
H14B H 1.0414 0.3432 0.0409 0.056 Uiso 1 1 calc R
H14C H 1.1235 0.3754 0.1419 0.056 Uiso 1 1 calc R
C15 C 1.2314(3) 0.6545(2) 0.24568(17) 0.0301(6) Uani 1 1 d .
H15A H 1.2371 0.6534 0.3046 0.045 Uiso 1 1 calc R
H15B H 1.2855 0.7264 0.2445 0.045 Uiso 1 1 calc R
H15C H 1.2836 0.6043 0.2228 0.045 Uiso 1 1 calc R
Cl2 Cl 0.30408(8) 0.38839(5) 0.34758(4) 0.02487(17) Uani 1 1 d .
O3 O 0.1386(2) -0.06422(13) 0.22444(11) 0.0237(4) Uani 1 1 d .
O4 O 0.4484(3) 0.31915(14) 0.07038(12) 0.0345(5) Uani 1 1 d .
N5 N 0.2680(2) 0.13039(16) 0.20810(13) 0.0209(4) Uani 1 1 d .
N6 N 0.3635(3) 0.12936(16) 0.10297(13) 0.0213(5) Uani 1 1 d .
N7 N 0.0123(2) -0.00849(15) 0.31656(12) 0.0177(4) Uani 1 1 d .
N8 N 0.4521(3) 0.25350(16) -0.06388(12) 0.0200(4) Uani 1 1 d .
C16 C 0.2313(3) 0.12277(18) 0.12463(15) 0.0203(5) Uani 1 1 d .
H16 H 0.1287 0.1142 0.0874 0.024 Uiso 1 1 calc R
C17 C 0.4884(3) 0.1423(2) 0.17380(16) 0.0246(6) Uani 1 1 d .
H17 H 0.5963 0.1500 0.1759 0.030 Uiso 1 1 calc R
C18 C 0.4282(3) 0.1420(2) 0.24022(16) 0.0234(5) Uani 1 1 d .
H18 H 0.4853 0.1485 0.2976 0.028 Uiso 1 1 calc R
C19 C 0.1538(3) 0.12174(19) 0.25630(17) 0.0238(6) Uani 1 1 d .
H19A H 0.0595 0.1406 0.2268 0.029 Uiso 1 1 calc R
H19B H 0.2033 0.1721 0.3137 0.029 Uiso 1 1 calc R
C20 C 0.1022(3) 0.00828(19) 0.26468(15) 0.0183(5) Uani 1 1 d .
C21 C -0.0507(3) -0.11808(19) 0.32016(17) 0.0231(5) Uani 1 1 d .
H21A H -0.0790 -0.1666 0.2626 0.028 Uiso 1 1 calc R
H21B H -0.1494 -0.1247 0.3366 0.028 Uiso 1 1 calc R
C22 C -0.0351(3) 0.07512(19) 0.36589(15) 0.0211(5) Uani 1 1 d .
H22A H 0.0490 0.1439 0.3808 0.025 Uiso 1 1 calc R
H22B H -0.0434 0.0580 0.4197 0.025 Uiso 1 1 calc R
C23 C 0.0652(4) -0.1524(2) 0.38222(18) 0.0316(6) Uani 1 1 d .
H23A H 0.1629 -0.1470 0.3659 0.047 Uiso 1 1 calc R
H23B H 0.0171 -0.2264 0.3814 0.047 Uiso 1 1 calc R
H23C H 0.0910 -0.1063 0.4397 0.047 Uiso 1 1 calc R
C24 C -0.1934(3) 0.0872(2) 0.31785(17) 0.0254(6) Uani 1 1 d .
H24A H -0.1826 0.1120 0.2677 0.038 Uiso 1 1 calc R
H24B H -0.2236 0.1392 0.3553 0.038 Uiso 1 1 calc R
H24C H -0.2759 0.0183 0.2996 0.038 Uiso 1 1 calc R
C25 C 0.3752(3) 0.12944(19) 0.01790(15) 0.0238(6) Uani 1 1 d .
H25A H 0.2701 0.0912 -0.0250 0.029 Uiso 1 1 calc R
H25B H 0.4524 0.0916 0.0061 0.029 Uiso 1 1 calc R
C26 C 0.4291(3) 0.24281(19) 0.01066(15) 0.0218(5) Uani 1 1 d .
C27 C 0.4412(3) 0.1643(2) -0.13318(15) 0.0242(6) Uani 1 1 d .
H27A H 0.3989 0.1794 -0.1885 0.029 Uiso 1 1 calc R
H27B H 0.3651 0.0991 -0.1312 0.029 Uiso 1 1 calc R
C28 C 0.4938(3) 0.3608(2) -0.07663(16) 0.0250(6) Uani 1 1 d .
H28A H 0.5593 0.3632 -0.1159 0.030 Uiso 1 1 calc R
H28B H 0.5578 0.4130 -0.0214 0.030 Uiso 1 1 calc R
C29 C 0.5998(4) 0.1447(2) -0.12794(18) 0.0340(7) Uani 1 1 d .
H29A H 0.6781 0.2108 -0.1249 0.051 Uiso 1 1 calc R
H29B H 0.5889 0.0897 -0.1787 0.051 Uiso 1 1 calc R
H29C H 0.6357 0.1207 -0.0769 0.051 Uiso 1 1 calc R
C30 C 0.3440(4) 0.3905(2) -0.1136(2) 0.0385(7) Uani 1 1 d .
H30A H 0.2860 0.3429 -0.1707 0.058 Uiso 1 1 calc R
H30B H 0.3737 0.4643 -0.1173 0.058 Uiso 1 1 calc R
H30C H 0.2759 0.3833 -0.0767 0.058 Uiso 1 1 calc R
O5 O 0.4876(3) 0.46315(19) 0.22541(14) 0.0398(5) Uani 1 1 d .
H1O5 H 0.404(5) 0.428(3) 0.259(3) 0.092(15) Uiso 1 1 d .
H2O5 H 0.455(4) 0.399(3) 0.183(2) 0.041(9) Uiso 1 1 d .
O6 O 0.0005(3) 0.8602(2) 0.04253(15) 0.0441(6) Uani 1 1 d .
H1O6 H 0.044(5) 0.882(3) 0.092(3) 0.069(14) Uiso 1 1 d .
H2O6 H 0.064(6) 0.851(4) 0.002(3) 0.12(2) Uiso 1 1 d .

loop_
_atom_site_aniso_label
_atom_site_aniso_U_11
_atom_site_aniso_U_22
_atom_site_aniso_U_33
_atom_site_aniso_U_23
_atom_site_aniso_U_13
_atom_site_aniso_U_12
Cl1 0.0254(3) 0.0226(3) 0.0209(3) 0.0027(2) 0.0095(3) 0.0059(2)
O1 0.0255(10) 0.0145(8) 0.0248(9) 0.0034(7) 0.0149(8) 0.0062(7)
O2 0.0318(10) 0.0156(8) 0.0205(9) 0.0030(7) 0.0127(8) 0.0061(7)
N1 0.0186(10) 0.0133(9) 0.0190(10) 0.0039(7) 0.0105(8) 0.0041(8)
N2 0.0208(11) 0.0150(9) 0.0200(10) 0.0039(8) 0.0104(9) 0.0038(8)
N3 0.0212(11) 0.0149(10) 0.0240(10) 0.0045(8) 0.0128(9) 0.0059(8)
N4 0.0236(11) 0.0190(10) 0.0172(10) 0.0057(8) 0.0077(9) 0.0054(8)
C1 0.0172(12) 0.0156(11) 0.0216(12) 0.0049(9) 0.0084(10) 0.0043(9)
C2 0.0183(13) 0.0183(12) 0.0301(13) 0.0086(10) 0.0109(11) 0.0066(10)
C3 0.0211(13) 0.0180(12) 0.0250(12) 0.0087(10) 0.0076(10) 0.0057(10)
C4 0.0253(13) 0.0155(11) 0.0207(12) 0.0051(9) 0.0133(10) 0.0069(10)
C5 0.0186(12) 0.0156(11) 0.0171(11) 0.0048(9) 0.0082(9) 0.0065(9)
C6 0.0259(14) 0.0185(12) 0.0289(13) 0.0056(10) 0.0148(11) 0.0064(10)
C7 0.0219(13) 0.0179(11) 0.0205(12) 0.0031(9) 0.0110(10) 0.0076(10)
C8 0.0222(14) 0.0260(13) 0.0308(14) 0.0048(11) 0.0140(11) 0.0096(11)
C9 0.0387(17) 0.0232(14) 0.0392(16) 0.0123(12) 0.0174(14) 0.0077(12)
C10 0.0276(14) 0.0193(12) 0.0173(11) 0.0036(9) 0.0135(10) 0.0044(10)
C11 0.0214(13) 0.0163(11) 0.0190(11) 0.0049(9) 0.0095(10) 0.0081(9)
C12 0.0295(15) 0.0255(13) 0.0167(12) 0.0026(10) 0.0057(11) 0.0060(11)
C13 0.0323(15) 0.0228(13) 0.0242(13) 0.0100(10) 0.0106(12) 0.0052(11)
C14 0.0368(18) 0.0386(17) 0.0348(16) -0.0014(13) 0.0186(14) 0.0073(14)
C15 0.0315(16) 0.0321(15) 0.0258(14) 0.0089(11) 0.0115(12) 0.0034(12)
Cl2 0.0256(3) 0.0216(3) 0.0283(3) 0.0023(2) 0.0143(3) 0.0057(2)
O3 0.0280(10) 0.0202(9) 0.0272(9) 0.0037(7) 0.0162(8) 0.0088(8)
O4 0.0551(14) 0.0210(9) 0.0276(10) 0.0008(8) 0.0235(10) 0.0046(9)
N5 0.0196(11) 0.0211(10) 0.0244(11) 0.0085(8) 0.0103(9) 0.0043(8)
N6 0.0232(11) 0.0208(10) 0.0192(10) 0.0061(8) 0.0085(9) 0.0025(9)
N7 0.0195(11) 0.0145(9) 0.0212(10) 0.0037(8) 0.0103(8) 0.0054(8)
N8 0.0277(12) 0.0178(10) 0.0156(10) 0.0032(8) 0.0096(9) 0.0065(9)
C16 0.0189(13) 0.0215(12) 0.0219(12) 0.0090(10) 0.0074(10) 0.0044(10)
C17 0.0188(13) 0.0271(13) 0.0272(13) 0.0105(11) 0.0076(11) 0.0024(10)
C18 0.0218(13) 0.0238(13) 0.0219(12) 0.0064(10) 0.0061(10) 0.0018(10)
C19 0.0276(14) 0.0203(12) 0.0319(14) 0.0101(10) 0.0193(12) 0.0093(11)
C20 0.0169(12) 0.0199(12) 0.0184(11) 0.0044(9) 0.0063(10) 0.0058(9)
C21 0.0222(13) 0.0196(12) 0.0297(13) 0.0059(10) 0.0143(11) 0.0037(10)
C22 0.0252(14) 0.0203(12) 0.0190(12) 0.0017(9) 0.0112(10) 0.0068(10)
C23 0.0426(18) 0.0252(14) 0.0337(15) 0.0132(12) 0.0158(13) 0.0139(13)
C24 0.0247(14) 0.0256(13) 0.0294(14) 0.0049(11) 0.0137(11) 0.0098(11)
C25 0.0337(15) 0.0180(12) 0.0186(12) 0.0031(9) 0.0132(11) 0.0011(11)
C26 0.0287(14) 0.0172(12) 0.0217(12) 0.0037(9) 0.0134(11) 0.0057(10)
C27 0.0347(15) 0.0258(13) 0.0149(11) 0.0047(10) 0.0086(11) 0.0136(11)
C28 0.0323(15) 0.0206(13) 0.0251(13) 0.0087(10) 0.0135(12) 0.0059(11)
C29 0.0439(19) 0.0388(17) 0.0334(15) 0.0136(13) 0.0212(14) 0.0251(14)
C30 0.045(2) 0.0271(15) 0.0411(17) 0.0103(13) 0.0067(15) 0.0130(14)
O5 0.0366(13) 0.0516(14) 0.0286(11) 0.0047(10) 0.0124(10) 0.0104(11)
O6 0.0371(13) 0.0686(17) 0.0248(12) 0.0033(11) 0.0085(11) 0.0205(12)

loop_
_atom_type_symbol
_atom_type_description
_atom_type_scat_dispersion_real
_atom_type_scat_dispersion_imag
_atom_type_scat_source
C C 0.0033 0.0016 'International Tables Vol C Tables 4.2.6.8 and 6.1.1.4'
H H 0.0000 0.0000 'International Tables Vol C Tables 4.2.6.8 and 6.1.1.4'
N N 0.0061 0.0033 'International Tables Vol C Tables 4.2.6.8 and 6.1.1.4'
O O 0.0106 0.0060 'International Tables Vol C Tables 4.2.6.8 and 6.1.1.4'
Cl Cl 0.1484 0.1585 'International Tables Vol C Tables 4.2.6.8 and 6.1.1.4'

loop_
_geom_angle_atom_site_label_1
_geom_angle_atom_site_label_2
_geom_angle_atom_site_label_3
_geom_angle
C1 N1 C3 109.21(19)
C1 N1 C4 125.7(2)
C3 N1 C4 124.9(2)
C1 N2 C2 109.1(2)
C1 N2 C10 126.1(2)
C2 N2 C10 124.6(2)
C5 N3 C6 118.10(19)
C5 N3 C7 124.94(19)
C6 N3 C7 116.96(19)
C11 N4 C13 117.4(2)
C11 N4 C12 124.8(2)
C13 N4 C12 117.73(19)
N1 C1 N2 108.2(2)
N1 C1 H1 125.9
N2 C1 H1 125.9
C3 C2 N2 106.7(2)
C3 C2 H2 126.7
N2 C2 H2 126.7
C2 C3 N1 106.8(2)
C2 C3 H3 126.6
N1 C3 H3 126.6
N1 C4 C5 109.36(18)
N1 C4 H4A 109.8
C5 C4 H4A 109.8
N1 C4 H4B 109.8
C5 C4 H4B 109.8
H4A C4 H4B 108.3
O1 C5 N3 122.8(2)
O1 C5 C4 120.1(2)
N3 C5 C4 117.09(19)
N3 C6 C9 111.4(2)
N3 C6 H6A 109.3
C9 C6 H6A 109.3
N3 C6 H6B 109.3
C9 C6 H6B 109.3
H6A C6 H6B 108.0
N3 C7 C8 112.4(2)
N3 C7 H7A 109.1
C8 C7 H7A 109.1
N3 C7 H7B 109.1
C8 C7 H7B 109.1
H7A C7 H7B 107.9
C7 C8 H8A 109.5
C7 C8 H8B 109.5
H8A C8 H8B 109.5
C7 C8 H8C 109.5
H8A C8 H8C 109.5
H8B C8 H8C 109.5
C6 C9 H9A 109.5
C6 C9 H9B 109.5
H9A C9 H9B 109.5
C6 C9 H9C 109.5
H9A C9 H9C 109.5
H9B C9 H9C 109.5
N2 C10 C11 109.58(19)
N2 C10 H10A 109.8
C11 C10 H10A 109.8
N2 C10 H10B 109.8
C11 C10 H10B 109.8
H10A C10 H10B 108.2
O2 C11 N4 123.2(2)
O2 C11 C10 119.8(2)
N4 C11 C10 116.9(2)
N4 C12 C14 112.5(2)
N4 C12 H12A 109.1
C14 C12 H12A 109.1
N4 C12 H12B 109.1
C14 C12 H12B 109.1
H12A C12 H12B 107.8
N4 C13 C15 113.3(2)
N4 C13 H13A 108.9
C15 C13 H13A 108.9
N4 C13 H13B 108.9
C15 C13 H13B 108.9
H13A C13 H13B 107.7
C12 C14 H14A 109.5
C12 C14 H14B 109.5
H14A C14 H14B 109.5
C12 C14 H14C 109.5
H14A C14 H14C 109.5
H14B C14 H14C 109.5
C13 C15 H15A 109.5
C13 C15 H15B 109.5
H15A C15 H15B 109.5
C13 C15 H15C 109.5
H15A C15 H15C 109.5
H15B C15 H15C 109.5
C16 N5 C18 109.3(2)
C16 N5 C19 125.0(2)
C18 N5 C19 125.6(2)
C16 N6 C17 109.5(2)
C16 N6 C25 124.8(2)
C17 N6 C25 125.6(2)
C20 N7 C21 117.86(19)
C20 N7 C22 124.33(19)
C21 N7 C22 117.69(19)
C26 N8 C27 123.9(2)
C26 N8 C28 118.7(2)
C27 N8 C28 117.41(19)
N6 C16 N5 107.8(2)
N6 C16 H16 126.1
N5 C16 H16 126.1
C18 C17 N6 106.9(2)
C18 C17 H17 126.5
N6 C17 H17 126.5
C17 C18 N5 106.5(2)
C17 C18 H18 126.8
N5 C18 H18 126.8
N5 C19 C20 110.0(2)
N5 C19 H19A 109.7
C20 C19 H19A 109.7
N5 C19 H19B 109.7
C20 C19 H19B 109.7
H19A C19 H19B 108.2
O3 C20 N7 122.1(2)
O3 C20 C19 121.3(2)
N7 C20 C19 116.6(2)
N7 C21 C23 113.2(2)
N7 C21 H21A 108.9
C23 C21 H21A 108.9
N7 C21 H21B 108.9
C23 C21 H21B 108.9
H21A C21 H21B 107.8
N7 C22 C24 113.0(2)
N7 C22 H22A 109.0
C24 C22 H22A 109.0
N7 C22 H22B 109.0
C24 C22 H22B 109.0
H22A C22 H22B 107.8
C21 C23 H23A 109.5
C21 C23 H23B 109.5
H23A C23 H23B 109.5
C21 C23 H23C 109.5
H23A C23 H23C 109.5
H23B C23 H23C 109.5
C22 C24 H24A 109.5
C22 C24 H24B 109.5
H24A C24 H24B 109.5
C22 C24 H24C 109.5
H24A C24 H24C 109.5
H24B C24 H24C 109.5
N6 C25 C26 110.62(19)
N6 C25 H25A 109.5
C26 C25 H25A 109.5
N6 C25 H25B 109.5
C26 C25 H25B 109.5
H25A C25 H25B 108.1
O4 C26 N8 123.1(2)
O4 C26 C25 120.6(2)
N8 C26 C25 116.3(2)
N8 C27 C29 112.4(2)
N8 C27 H27A 109.1
C29 C27 H27A 109.1
N8 C27 H27B 109.1
C29 C27 H27B 109.1
H27A C27 H27B 107.8
N8 C28 C30 110.5(2)
N8 C28 H28A 109.5
C30 C28 H28A 109.5
N8 C28 H28B 109.5
C30 C28 H28B 109.5
H28A C28 H28B 108.1
C27 C29 H29A 109.5
C27 C29 H29B 109.5
H29A C29 H29B 109.5
C27 C29 H29C 109.5
H29A C29 H29C 109.5
H29B C29 H29C 109.5
C28 C30 H30A 109.5
C28 C30 H30B 109.5
H30A C30 H30B 109.5
C28 C30 H30C 109.5
H30A C30 H30C 109.5
H30B C30 H30C 109.5
H1O5 O5 H2O5 91(3)
H1O6 O6 H2O6 120(4)

loop_
_geom_bond_atom_site_label_1
_geom_bond_atom_site_label_2
_geom_bond_distance
O1 C5 1.229(3)
O2 C11 1.231(3)
N1 C1 1.325(3)
N1 C3 1.378(3)
N1 C4 1.462(3)
N2 C1 1.327(3)
N2 C2 1.381(3)
N2 C10 1.461(3)
N3 C5 1.346(3)
N3 C6 1.470(3)
N3 C7 1.474(3)
N4 C11 1.343(3)
N4 C13 1.472(3)
N4 C12 1.478(3)
C1 H1 0.9500
C2 C3 1.353(3)
C2 H2 0.9500
C3 H3 0.9500
C4 C5 1.528(3)
C4 H4A 0.9900
C4 H4B 0.9900
C6 C9 1.517(4)
C6 H6A 0.9900
C6 H6B 0.9900
C7 C8 1.511(4)
C7 H7A 0.9900
C7 H7B 0.9900
C8 H8A 0.9800
C8 H8B 0.9800
C8 H8C 0.9800
C9 H9A 0.9800
C9 H9B 0.9800
C9 H9C 0.9800
C10 C11 1.536(3)
C10 H10A 0.9900
C10 H10B 0.9900
C12 C14 1.513(4)
C12 H12A 0.9900
C12 H12B 0.9900
C13 C15 1.518(4)
C13 H13A 0.9900
C13 H13B 0.9900
C14 H14A 0.9800
C14 H14B 0.9800
C14 H14C 0.9800
C15 H15A 0.9800
C15 H15B 0.9800
C15 H15C 0.9800
O3 C20 1.231(3)
O4 C26 1.231(3)
N5 C16 1.335(3)
N5 C18 1.377(3)
N5 C19 1.460(3)
N6 C16 1.324(3)
N6 C17 1.374(3)
N6 C25 1.458(3)
N7 C20 1.346(3)
N7 C21 1.463(3)
N7 C22 1.472(3)
N8 C26 1.347(3)
N8 C27 1.464(3)
N8 C28 1.468(3)
C16 H16 0.9500
C17 C18 1.357(3)
C17 H17 0.9500
C18 H18 0.9500
C19 C20 1.526(3)
C19 H19A 0.9900
C19 H19B 0.9900
C21 C23 1.506(4)
C21 H21A 0.9900
C21 H21B 0.9900
C22 C24 1.523(4)
C22 H22A 0.9900
C22 H22B 0.9900
C23 H23A 0.9800
C23 H23B 0.9800
C23 H23C 0.9800
C24 H24A 0.9800
C24 H24B 0.9800
C24 H24C 0.9800
C25 C26 1.520(3)
C25 H25A 0.9900
C25 H25B 0.9900
C27 C29 1.505(4)
C27 H27A 0.9900
C27 H27B 0.9900
C28 C30 1.521(4)
C28 H28A 0.9900
C28 H28B 0.9900
C29 H29A 0.9800
C29 H29B 0.9800
C29 H29C 0.9800
C30 H30A 0.9800
C30 H30B 0.9800
C30 H30C 0.9800
O5 H1O5 1.12(5)
O5 H2O5 0.94(3)
O6 H1O6 0.78(4)
O6 H2O6 1.00(6)
